data_2214316
loop_
_publ_author_name
'Huan-Mei Guo'

_publ_section_title
;
 1-Acetyl-5-(4-fluorophenyl)-3-(4-nitrophenyl)-2-pyrazoline
;
_journal_coeditor_code LH2419
_journal_issue 7
_journal_name_full 'Acta Crystallographica Section E'
_journal_page_first o3179
_journal_page_last o3179
_journal_paper_doi 10.1107/S1600536807027833
_journal_volume 63
_journal_year 2007
_chemical_formula_iupac 'C17 H14 F N3 O3'
_chemical_formula_moiety 'C17 H14 F N3 O3'
_chemical_formula_sum 'C17 H14 F N3 O3'
_chemical_formula_weight 327.31
_chemical_name_systematic
;
1-Acetyl-5-(4-fluorophenyl)-3-(4-nitrophenyl)-2-pyrazoline
;
_space_group_IT_number 14
_symmetry_cell_setting monoclinic
_symmetry_space_group_name_Hall '-P 2ybc'
_symmetry_space_group_name_H-M 'P 1 21/c 1'
_atom_sites_solution_hydrogens geom
_atom_sites_solution_primary direct
_atom_sites_solution_secondary difmap
_audit_creation_method SHELXL97
_cell_angle_alpha 90.00
_cell_angle_beta 99.387(2)
_cell_angle_gamma 90.00
_cell_formula_units_Z 4
_cell_length_a 5.7992(11)
_cell_length_b 16.661(3)
_cell_length_c 16.056(3)
_cell_measurement_reflns_used 3251
_cell_measurement_temperature 298(2)
_cell_measurement_theta_max 26.617
_cell_measurement_theta_min 2.445
_cell_volume 1530.6(5)
_computing_cell_refinement 'SAINT (Bruker, 1997)'
_computing_data_collection 'SMART (Bruker, 1997)'
_computing_data_reduction SAINT
_computing_molecular_graphics 'SHELXTL/PC (Sheldrick, 1990)'
_computing_publication_material SHELXTL/PC
_computing_structure_refinement 'SHELXL97 (Sheldrick, 1997)'
_computing_structure_solution 'SHELXS97 (Sheldrick, 1997)'
_diffrn_ambient_temperature 298(2)
_diffrn_measured_fraction_theta_full 0.999
_diffrn_measured_fraction_theta_max 0.999
_diffrn_measurement_device_type 'Bruker SMART CCD area-detector'
_diffrn_measurement_method '\f and \w'
_diffrn_radiation_monochromator graphite
_diffrn_radiation_source 'fine-focus sealed tube'
_diffrn_radiation_type MoK\a
_diffrn_radiation_wavelength 0.71073
_diffrn_reflns_av_R_equivalents 0.0227
_diffrn_reflns_av_sigmaI/netI 0.0251
_diffrn_reflns_limit_h_max 7
_diffrn_reflns_limit_h_min -6
_diffrn_reflns_limit_k_max 20
_diffrn_reflns_limit_k_min -17
_diffrn_reflns_limit_l_max 17
_diffrn_reflns_limit_l_min -19
_diffrn_reflns_number 7736
_diffrn_reflns_theta_full 25.50
_diffrn_reflns_theta_max 25.50
_diffrn_reflns_theta_min 1.77
_exptl_absorpt_coefficient_mu 0.108
_exptl_absorpt_correction_type none
_exptl_crystal_colour colourless
_exptl_crystal_density_diffrn 1.420
_exptl_crystal_density_method 'not measured'
_exptl_crystal_description bar
_exptl_crystal_F_000 680
_exptl_crystal_size_max 0.50
_exptl_crystal_size_mid 0.25
_exptl_crystal_size_min 0.21
_refine_diff_density_max 0.183
_refine_diff_density_min -0.198
_refine_ls_extinction_method none
_refine_ls_goodness_of_fit_ref 1.051
_refine_ls_hydrogen_treatment constr
_refine_ls_matrix_type full
_refine_ls_number_parameters 218
_refine_ls_number_reflns 2826
_refine_ls_number_restraints 0
_refine_ls_restrained_S_all 1.051
_refine_ls_R_factor_all 0.0497
_refine_ls_R_factor_gt 0.0402
_refine_ls_shift/su_max 0.000
_refine_ls_structure_factor_coef Fsqd
_refine_ls_weighting_details 'calc w = 1/[\s^2^(Fo^2^)+(0.055P)^2^+0.2585P] where P=(Fo^2^+2Fc^2^)/3'
_refine_ls_weighting_scheme calc
_refine_ls_wR_factor_gt 0.1021
_refine_ls_wR_factor_ref 0.1094
_reflns_number_gt 2326
_reflns_number_total 2826
_reflns_threshold_expression I>2\s(I)
_cod_data_source_file lh2419.cif
_cod_data_source_block I
_cod_original_cell_volume 1530.5(5)
_cod_original_sg_symbol_H-M 'P 21/c'
_cod_database_code 2214316
_cod_database_fobs_code 2214316

loop_
_symmetry_equiv_pos_as_xyz
'x, y, z'
'-x, y+1/2, -z+1/2'
'-x, -y, -z'
'x, -y-1/2, z-1/2'

loop_
_atom_site_type_symbol
_atom_site_label
_atom_site_fract_x
_atom_site_fract_y
_atom_site_fract_z
_atom_site_U_iso_or_equiv
_atom_site_adp_type
_atom_site_calc_flag
_atom_site_refinement_flags
_atom_site_occupancy
C C1 0.1716(3) 0.28095(9) 0.31214(10) 0.0497(4) Uani d . 1
H H1 0.0514 0.2449 0.2940 0.060 Uiso calc R 1
C C2 0.1713(3) 0.32338(10) 0.38636(10) 0.0576(4) Uani d . 1
H H2 0.0515 0.3163 0.4178 0.069 Uiso calc R 1
C C3 0.3486(3) 0.37541(10) 0.41247(10) 0.0591(4) Uani d . 1
C C4 0.5251(4) 0.38828(12) 0.36756(12) 0.0691(5) Uani d . 1
H H4 0.6436 0.4248 0.3862 0.083 Uiso calc R 1
C C5 0.5239(3) 0.34580(11) 0.29357(11) 0.0584(4) Uani d . 1
H H5 0.6436 0.3538 0.2623 0.070 Uiso calc R 1
C C6 0.3472(2) 0.29139(8) 0.26500(9) 0.0422(3) Uani d . 1
C C7 0.3543(3) 0.24768(9) 0.18283(9) 0.0459(4) Uani d . 1
H H7 0.4945 0.2140 0.1882 0.055 Uiso calc R 1
C C8 0.3488(3) 0.30551(11) 0.10788(9) 0.0525(4) Uani d . 1
H H8A 0.3740 0.3606 0.1269 0.063 Uiso calc R 1
H H8B 0.4653 0.2911 0.0735 0.063 Uiso calc R 1
C C9 0.1069(3) 0.29371(9) 0.06089(8) 0.0419(3) Uani d . 1
C C10 -0.0012(3) 0.34281(8) -0.01095(8) 0.0392(3) Uani d . 1
C C11 -0.2240(3) 0.32545(9) -0.05429(9) 0.0447(4) Uani d . 1
H H11 -0.3050 0.2816 -0.0378 0.054 Uiso calc R 1
C C12 -0.3259(3) 0.37190(10) -0.12099(9) 0.0486(4) Uani d . 1
H H12 -0.4751 0.3595 -0.1489 0.058 Uiso calc R 1
C C13 -0.2074(3) 0.43700(9) -0.14678(9) 0.0465(4) Uani d . 1
H H13 -0.2756 0.4693 -0.1913 0.056 Uiso calc R 1
C C14 0.0134(3) 0.45268(8) -0.10489(8) 0.0401(3) Uani d . 1
C C15 0.1209(3) 0.40736(8) -0.03730(8) 0.0398(3) Uani d . 1
H H15 0.2709 0.4197 -0.0102 0.048 Uiso calc R 1
C C16 0.1205(3) 0.12039(10) 0.17533(10) 0.0548(4) Uani d . 1
C C17 -0.0864(4) 0.07640(11) 0.13026(12) 0.0713(6) Uani d . 1
H H17A -0.0725 0.0708 0.0718 0.107 Uiso calc R 1
H H17B -0.2260 0.1058 0.1350 0.107 Uiso calc R 1
H H17C -0.0942 0.0242 0.1550 0.107 Uiso calc R 1
F F1 0.3487(2) 0.41655(7) 0.48573(7) 0.0914(4) Uani d . 1
N N1 0.1449(2) 0.19873(8) 0.15372(7) 0.0490(3) Uani d . 1
N N2 -0.0014(2) 0.23332(7) 0.08576(7) 0.0466(3) Uani d . 1
N N3 0.1435(2) 0.52153(7) -0.13096(8) 0.0483(3) Uani d . 1
O O1 0.2651(3) 0.09008(7) 0.22967(8) 0.0733(4) Uani d . 1
O O2 0.3452(2) 0.53098(7) -0.09699(8) 0.0662(4) Uani d . 1
O O3 0.0411(2) 0.56620(7) -0.18506(8) 0.0696(4) Uani d . 1

loop_
_atom_site_aniso_label
_atom_site_aniso_U_11
_atom_site_aniso_U_22
_atom_site_aniso_U_33
_atom_site_aniso_U_12
_atom_site_aniso_U_13
_atom_site_aniso_U_23
C1 0.0534(10) 0.0437(8) 0.0520(9) -0.0073(7) 0.0088(7) 0.0059(7)
C2 0.0713(12) 0.0525(10) 0.0529(9) 0.0023(8) 0.0215(8) 0.0073(7)
C3 0.0758(12) 0.0501(10) 0.0496(9) 0.0042(9) 0.0046(8) -0.0025(7)
C4 0.0653(12) 0.0657(12) 0.0723(12) -0.0146(9) -0.0012(10) -0.0138(9)
C5 0.0499(10) 0.0642(11) 0.0617(10) -0.0105(8) 0.0105(8) -0.0009(8)
C6 0.0426(8) 0.0395(8) 0.0431(8) 0.0004(6) 0.0028(6) 0.0096(6)
C7 0.0446(8) 0.0470(8) 0.0459(8) -0.0014(7) 0.0065(7) 0.0067(7)
C8 0.0512(10) 0.0637(10) 0.0430(8) -0.0079(8) 0.0093(7) 0.0111(7)
C9 0.0494(9) 0.0407(8) 0.0371(7) -0.0017(6) 0.0118(6) -0.0015(6)
C10 0.0463(8) 0.0379(7) 0.0352(7) 0.0011(6) 0.0120(6) -0.0032(6)
C11 0.0482(9) 0.0427(8) 0.0451(8) -0.0039(6) 0.0129(6) -0.0024(6)
C12 0.0442(9) 0.0531(9) 0.0474(8) -0.0013(7) 0.0039(7) -0.0049(7)
C13 0.0532(9) 0.0457(8) 0.0405(8) 0.0081(7) 0.0067(7) 0.0014(6)
C14 0.0500(9) 0.0334(7) 0.0387(7) 0.0018(6) 0.0126(6) -0.0026(6)
C15 0.0436(8) 0.0389(7) 0.0376(7) -0.0006(6) 0.0084(6) -0.0038(6)
C16 0.0752(12) 0.0448(9) 0.0433(8) -0.0074(8) 0.0062(8) 0.0038(7)
C17 0.0936(15) 0.0519(10) 0.0634(11) -0.0215(10) -0.0018(10) 0.0059(8)
F1 0.1220(11) 0.0845(8) 0.0669(7) 0.0009(7) 0.0134(7) -0.0266(6)
N1 0.0603(8) 0.0426(7) 0.0417(6) -0.0075(6) 0.0011(6) 0.0059(5)
N2 0.0562(8) 0.0426(7) 0.0399(6) -0.0049(6) 0.0045(6) 0.0026(5)
N3 0.0611(9) 0.0362(7) 0.0501(7) 0.0019(6) 0.0164(6) 0.0012(6)
O1 0.0935(10) 0.0537(7) 0.0648(8) -0.0072(6) -0.0107(7) 0.0180(6)
O2 0.0631(8) 0.0568(7) 0.0771(8) -0.0177(6) 0.0060(7) 0.0093(6)
O3 0.0817(9) 0.0512(7) 0.0761(8) 0.0083(6) 0.0138(7) 0.0260(6)

loop_
_atom_type_symbol
_atom_type_description
_atom_type_scat_dispersion_real
_atom_type_scat_dispersion_imag
_atom_type_scat_source
C C 0.0033 0.0016 'International Tables Vol C Tables 4.2.6.8 and 6.1.1.4'
H H 0.0000 0.0000 'International Tables Vol C Tables 4.2.6.8 and 6.1.1.4'
N N 0.0061 0.0033 'International Tables Vol C Tables 4.2.6.8 and 6.1.1.4'
O O 0.0106 0.0060 'International Tables Vol C Tables 4.2.6.8 and 6.1.1.4'
F F 0.0171 0.0103 'International Tables Vol C Tables 4.2.6.8 and 6.1.1.4'

loop_
_geom_angle_atom_site_label_1
_geom_angle_atom_site_label_2
_geom_angle_atom_site_label_3
_geom_angle
C6 C1 C2 120.90(15)
C6 C1 H1 119.5
C2 C1 H1 119.5
C3 C2 C1 118.94(16)
C3 C2 H2 120.5
C1 C2 H2 120.5
C2 C3 F1 118.79(17)
C2 C3 C4 122.27(16)
F1 C3 C4 118.94(17)
C3 C4 C5 118.41(17)
C3 C4 H4 120.8
C5 C4 H4 120.8
C4 C5 C6 121.22(16)
C4 C5 H5 119.4
C6 C5 H5 119.4
C1 C6 C5 118.26(14)
C1 C6 C7 123.15(14)
C5 C6 C7 118.58(13)
N1 C7 C6 113.84(12)
N1 C7 C8 100.81(11)
C6 C7 C8 112.37(13)
N1 C7 H7 109.8
C6 C7 H7 109.8
C8 C7 H7 109.8
C9 C8 C7 102.17(12)
C9 C8 H8A 111.3
C7 C8 H8A 111.3
C9 C8 H8B 111.3
C7 C8 H8B 111.3
H8A C8 H8B 109.2
N2 C9 C10 120.84(13)
N2 C9 C8 114.40(13)
C10 C9 C8 124.69(13)
C15 C10 C11 119.01(13)
C15 C10 C9 119.73(13)
C11 C10 C9 121.26(13)
C12 C11 C10 121.21(14)
C12 C11 H11 119.4
C10 C11 H11 119.4
C11 C12 C13 120.20(14)
C11 C12 H12 119.9
C13 C12 H12 119.9
C14 C13 C12 118.20(14)
C14 C13 H13 120.9
C12 C13 H13 120.9
C13 C14 C15 123.10(14)
C13 C14 N3 119.37(13)
C15 C14 N3 117.51(13)
C14 C15 C10 118.25(14)
C14 C15 H15 120.9
C10 C15 H15 120.9
O1 C16 N1 119.46(15)
O1 C16 C17 123.41(15)
N1 C16 C17 117.13(15)
C16 C17 H17A 109.5
C16 C17 H17B 109.5
H17A C17 H17B 109.5
C16 C17 H17C 109.5
H17A C17 H17C 109.5
H17B C17 H17C 109.5
C16 N1 N2 121.34(13)
C16 N1 C7 124.25(13)
N2 N1 C7 112.62(11)
C9 N2 N1 107.54(12)
O2 N3 O3 124.03(14)
O2 N3 C14 118.26(13)
O3 N3 C14 117.70(14)

loop_
_geom_bond_atom_site_label_1
_geom_bond_atom_site_label_2
_geom_bond_distance
C1 C6 1.375(2)
C1 C2 1.386(2)
C1 H1 0.9300
C2 C3 1.358(3)
C2 H2 0.9300
C3 F1 1.3613(19)
C3 C4 1.362(3)
C4 C5 1.382(2)
C4 H4 0.9300
C5 C6 1.389(2)
C5 H5 0.9300
C6 C7 1.513(2)
C7 N1 1.4745(19)
C7 C8 1.538(2)
C7 H7 0.9800
C8 C9 1.494(2)
C8 H8A 0.9700
C8 H8B 0.9700
C9 N2 1.2841(18)
C9 C10 1.4686(19)
C10 C15 1.391(2)
C10 C11 1.394(2)
C11 C12 1.374(2)
C11 H11 0.9300
C12 C13 1.383(2)
C12 H12 0.9300
C13 C14 1.371(2)
C13 H13 0.9300
C14 C15 1.3842(19)
C14 N3 1.4709(19)
C15 H15 0.9300
C16 O1 1.217(2)
C16 N1 1.364(2)
C16 C17 1.489(2)
C17 H17A 0.9600
C17 H17B 0.9600
C17 H17C 0.9600
N1 N2 1.3930(17)
N3 O2 1.2176(17)
N3 O3 1.2219(17)

loop_
_geom_hbond_atom_site_label_D
_geom_hbond_atom_site_label_H
_geom_hbond_atom_site_label_A
_geom_hbond_site_symmetry_A
_geom_hbond_distance_DH
_geom_hbond_distance_HA
_geom_hbond_distance_DA
_geom_hbond_angle_DHA
_geom_hbond_publ_flag
C8 H8A 2 3_665 0.97 2.53 3.271(2) 133 yes
C12 H12 1 4_454 0.93 2.41 3.150(2) 136 yes

loop_
_geom_torsion_atom_site_label_1
_geom_torsion_atom_site_label_2
_geom_torsion_atom_site_label_3
_geom_torsion_atom_site_label_4
_geom_torsion
C6 C1 C2 C3 -0.4(2)
C1 C2 C3 F1 -179.51(14)
C1 C2 C3 C4 1.0(3)
C2 C3 C4 C5 -0.9(3)
F1 C3 C4 C5 179.60(16)
C3 C4 C5 C6 0.3(3)
C2 C1 C6 C5 -0.2(2)
C2 C1 C6 C7 -179.00(14)
C4 C5 C6 C1 0.3(2)
C4 C5 C6 C7 179.14(16)
C1 C6 C7 N1 5.5(2)
C5 C6 C7 N1 -173.28(14)
C1 C6 C7 C8 119.32(15)
C5 C6 C7 C8 -59.47(18)
N1 C7 C8 C9 14.43(15)
C6 C7 C8 C9 -107.14(14)
C7 C8 C9 N2 -11.41(17)
C7 C8 C9 C10 171.64(13)
N2 C9 C10 C15 -179.24(13)
C8 C9 C10 C15 -2.5(2)
N2 C9 C10 C11 -0.1(2)
C8 C9 C10 C11 176.70(14)
C15 C10 C11 C12 -1.4(2)
C9 C10 C11 C12 179.36(12)
C10 C11 C12 C13 0.4(2)
C11 C12 C13 C14 0.9(2)
C12 C13 C14 C15 -1.2(2)
C12 C13 C14 N3 180.00(12)
C13 C14 C15 C10 0.1(2)
N3 C14 C15 C10 178.97(12)
C11 C10 C15 C14 1.16(19)
C9 C10 C15 C14 -179.63(12)
O1 C16 N1 N2 172.89(15)
C17 C16 N1 N2 -7.4(2)
O1 C16 N1 C7 9.3(2)
C17 C16 N1 C7 -170.99(15)
C6 C7 N1 C16 -89.44(18)
C8 C7 N1 C16 150.03(15)
C6 C7 N1 N2 105.70(14)
C8 C7 N1 N2 -14.83(16)
C10 C9 N2 N1 179.48(12)
C8 C9 N2 N1 2.40(17)
C16 N1 N2 C9 -156.81(14)
C7 N1 N2 C9 8.55(17)
C13 C14 N3 O2 -174.83(13)
C15 C14 N3 O2 6.29(19)
C13 C14 N3 O3 5.8(2)
C15 C14 N3 O3 -173.06(13)
